data_4034484
loop_
_publ_author_name
'Chang, Meng-Yang'
'Wu, Yan-Shin'
'Tsai, Yu-Lin'
'Chen, Hsing-Yin'

_publ_section_title
;
 Synthesis of 2-Sulfonyl Indenes and Indanes.
;
_journal_issue 18
_journal_name_full 'The Journal of organic chemistry'
_journal_page_first 11699
_journal_page_last 11723
_journal_paper_doi 10.1021/acs.joc.9b01606
_journal_volume 84
_journal_year 2019
_chemical_formula_sum 'C28 H22 O3 S'
_chemical_formula_weight 438.51
_space_group_crystal_system monoclinic
_space_group_IT_number 14
_space_group_name_Hall '-P 2yn'
_space_group_name_H-M_alt 'P 1 21/n 1'
_atom_sites_solution_hydrogens geom
_audit_creation_method SHELXL-2013
_cell_angle_alpha 90
_cell_angle_beta 91.042(5)
_cell_angle_gamma 90
_cell_formula_units_Z 4
_cell_length_a 14.5709(16)
_cell_length_b 8.0748(8)
_cell_length_c 18.602(2)
_cell_measurement_reflns_used 2898
_cell_measurement_temperature 100(2)
_cell_measurement_theta_max 26.3274
_cell_measurement_theta_min 2.7500
_cell_volume 2188.3(4)
_computing_cell_refinement 'SAINT V8.34A (Bruker AXS Inc., 2013)'
_computing_data_collection 'APEX2 (Bruker AXS, 2010)'
_computing_data_reduction 'SAINT V8.34A (Bruker AXS Inc., 2013)'
_computing_molecular_graphics 'SHELXTL (Sheldrick, 2008)'
_computing_publication_material SHELXTL
_computing_structure_refinement 'SHELXL-2013 (Sheldrick, 2013)'
_diffrn_ambient_temperature 100(2)
_diffrn_detector_area_resol_mean 8.3333
_diffrn_measured_fraction_theta_full 0.998
_diffrn_measured_fraction_theta_max 0.997
_diffrn_measurement_device_type 'Bruker APEX-II CCD'
_diffrn_measurement_method '\f and \w scans'
_diffrn_radiation_type MoK\a
_diffrn_radiation_wavelength 0.71073
_diffrn_reflns_av_R_equivalents 0.0469
_diffrn_reflns_av_unetI/netI 0.0453
_diffrn_reflns_Laue_measured_fraction_full 0.998
_diffrn_reflns_Laue_measured_fraction_max 0.997
_diffrn_reflns_limit_h_max 18
_diffrn_reflns_limit_h_min -18
_diffrn_reflns_limit_k_max 10
_diffrn_reflns_limit_k_min -9
_diffrn_reflns_limit_l_max 23
_diffrn_reflns_limit_l_min -23
_diffrn_reflns_number 17722
_diffrn_reflns_point_group_measured_fraction_full 0.998
_diffrn_reflns_point_group_measured_fraction_max 0.997
_diffrn_reflns_theta_full 25.242
_diffrn_reflns_theta_max 26.369
_diffrn_reflns_theta_min 1.760
_exptl_absorpt_coefficient_mu 0.176
_exptl_absorpt_correction_T_max 0.9485
_exptl_absorpt_correction_T_min 0.8941
_exptl_absorpt_correction_type multi-scan
_exptl_absorpt_process_details 'SADABS V2012/1 (Bruker AXS Inc.)'
_exptl_crystal_colour Colorless
_exptl_crystal_density_diffrn 1.331
_exptl_crystal_density_meas ?
_exptl_crystal_density_method 'not measured'
_exptl_crystal_description Tabullar
_exptl_crystal_F_000 920
_exptl_crystal_size_max 0.30
_exptl_crystal_size_mid 0.20
_exptl_crystal_size_min 0.08
_refine_diff_density_max 0.458
_refine_diff_density_min -0.609
_refine_diff_density_rms 0.105
_refine_ls_extinction_method none
_refine_ls_goodness_of_fit_ref 1.168
_refine_ls_hydrogen_treatment constr
_refine_ls_matrix_type full
_refine_ls_number_parameters 290
_refine_ls_number_reflns 4459
_refine_ls_number_restraints 0
_refine_ls_restrained_S_all 1.168
_refine_ls_R_factor_all 0.0575
_refine_ls_R_factor_gt 0.0413
_refine_ls_shift/su_max 0.000
_refine_ls_shift/su_mean 0.000
_refine_ls_structure_factor_coef Fsqd
_refine_ls_weighting_details 'w=1/[\s^2^(Fo^2^)+(0.0844P)^2^] where P=(Fo^2^+2Fc^2^)/3'
_refine_ls_weighting_scheme calc
_refine_ls_wR_factor_gt 0.1173
_refine_ls_wR_factor_ref 0.1514
_reflns_Friedel_coverage 0.000
_reflns_number_gt 3560
_reflns_number_total 4459
_reflns_threshold_expression 'I > 2\s(I)'
_cod_data_source_file jo9b01606_si_001.cif
_cod_data_source_block 131015LT_0m
_cod_depositor_comments
;
The following automatic conversions were performed:

data item '_exptl_crystal_density_meas' value 'not measured' was
changed to '?' -- the value is perceived as not measured.

Automatic conversion script
Id: cif_fix_values 6909 2019-04-08 15:41:33Z antanas 
;
_cod_original_sg_symbol_H-M 'P 21/n'
_cod_database_code 4034484
_shelx_space_group_comment
;
The symmetry employed for this shelxl refinement is uniquely defined
by the following loop, which should always be used as a source of
symmetry information in preference to the above space-group names.
They are only intended as comments.
;
_shelxl_version_number 2013-4

loop_
_space_group_symop_operation_xyz
'x, y, z'
'-x+1/2, y+1/2, -z+1/2'
'-x, -y, -z'
'x-1/2, -y-1/2, z-1/2'

loop_
_atom_site_label
_atom_site_type_symbol
_atom_site_fract_x
_atom_site_fract_y
_atom_site_fract_z
_atom_site_U_iso_or_equiv
_atom_site_adp_type
_atom_site_occupancy
_atom_site_site_symmetry_order
_atom_site_calc_flag
_atom_site_refinement_flags_posn
_atom_site_refinement_flags_adp
S1 S 0.68934(3) 0.59079(6) 0.15143(3) 0.01482(17) Uani 1 1 d . .
O1 O 0.67511(10) 0.55332(17) 0.22624(8) 0.0201(3) Uani 1 1 d . .
O2 O 0.64762(10) 0.73779(16) 0.12094(8) 0.0206(4) Uani 1 1 d . .
O3 O 0.82438(11) 0.58292(16) 0.01277(8) 0.0223(4) Uani 1 1 d . .
C1 C 0.60680(16) -0.0005(3) -0.03762(13) 0.0278(5) Uani 1 1 d . .
H1A H 0.5539 0.0189 -0.0698 0.042 Uiso 1 1 calc R U
H1B H 0.5957 -0.0992 -0.0084 0.042 Uiso 1 1 calc R U
H1C H 0.6619 -0.0174 -0.0662 0.042 Uiso 1 1 calc R U
C2 C 0.62064(14) 0.1481(3) 0.01107(12) 0.0204(5) Uani 1 1 d . .
C3 C 0.60170(15) 0.3073(3) -0.01351(12) 0.0237(5) Uani 1 1 d . .
H3 H 0.5760 0.3227 -0.0603 0.028 Uiso 1 1 calc R U
C4 C 0.61997(15) 0.4438(3) 0.02959(12) 0.0221(5) Uani 1 1 d . .
H4 H 0.6079 0.5525 0.0123 0.026 Uiso 1 1 calc R U
C5 C 0.65609(14) 0.4199(2) 0.09837(11) 0.0152(4) Uani 1 1 d . .
C6 C 0.80978(14) 0.6043(2) 0.13804(11) 0.0141(4) Uani 1 1 d . .
C7 C 0.86492(14) 0.5391(2) 0.18906(11) 0.0153(4) Uani 1 1 d . .
H7 H 0.8344 0.4985 0.2302 0.018 Uiso 1 1 calc R U
C8 C 0.96496(13) 0.5209(2) 0.19119(11) 0.0152(4) Uani 1 1 d . .
C9 C 1.02256(14) 0.5651(2) 0.13503(11) 0.0179(5) Uani 1 1 d . .
H9 H 0.9969 0.6114 0.0923 0.021 Uiso 1 1 calc R U
C10 C 1.11637(14) 0.5423(2) 0.14094(11) 0.0174(4) Uani 1 1 d . .
H10 H 1.1542 0.5732 0.1021 0.021 Uiso 1 1 calc R U
C11 C 1.15664(14) 0.4743(2) 0.20316(11) 0.0167(4) Uani 1 1 d . .
C12 C 1.25758(14) 0.4520(2) 0.20966(11) 0.0177(5) Uani 1 1 d . .
C13 C 1.30434(15) 0.4898(3) 0.27363(12) 0.0245(5) Uani 1 1 d . .
H13 H 1.2711 0.5292 0.3136 0.029 Uiso 1 1 calc R U
C14 C 1.39862(15) 0.4708(3) 0.27959(13) 0.0280(5) Uani 1 1 d . .
H14 H 1.4296 0.4981 0.3234 0.034 Uiso 1 1 calc R U
C15 C 1.44802(15) 0.4118(3) 0.22188(13) 0.0241(5) Uani 1 1 d . .
H15 H 1.5126 0.3977 0.2261 0.029 Uiso 1 1 calc R U
C16 C 0.83224(13) 0.6732(2) 0.06490(11) 0.0151(4) Uani 1 1 d . .
C17 C 0.85816(13) 0.8509(2) 0.05868(11) 0.0140(4) Uani 1 1 d . .
C18 C 0.86412(15) 0.9201(2) -0.01014(12) 0.0208(5) Uani 1 1 d . .
H18 H 0.8538 0.8534 -0.0516 0.025 Uiso 1 1 calc R U
C19 C 0.88519(16) 1.0861(3) -0.01728(13) 0.0250(5) Uani 1 1 d . .
H19 H 0.8879 1.1344 -0.0638 0.030 Uiso 1 1 calc R U
C20 C 0.90228(15) 1.1822(2) 0.04302(13) 0.0248(5) Uani 1 1 d . .
H20 H 0.9170 1.2960 0.0377 0.030 Uiso 1 1 calc R U
C21 C 0.89807(15) 1.1138(2) 0.11119(12) 0.0209(5) Uani 1 1 d . .
H21 H 0.9109 1.1799 0.1524 0.025 Uiso 1 1 calc R U
C22 C 0.87492(14) 0.9478(2) 0.11900(11) 0.0162(4) Uani 1 1 d . .
H22 H 0.8706 0.9008 0.1656 0.019 Uiso 1 1 calc R U
C23 C 1.40267(15) 0.3738(3) 0.15830(12) 0.0234(5) Uani 1 1 d . .
H23 H 1.4364 0.3331 0.1188 0.028 Uiso 1 1 calc R U
C24 C 1.30812(15) 0.3943(2) 0.15134(12) 0.0215(5) Uani 1 1 d . .
H24 H 1.2778 0.3691 0.1070 0.026 Uiso 1 1 calc R U
C25 C 1.09867(15) 0.4275(2) 0.25921(12) 0.0214(5) Uani 1 1 d . .
H25 H 1.1242 0.3795 0.3017 0.026 Uiso 1 1 calc R U
C26 C 1.00496(15) 0.4507(3) 0.25319(12) 0.0196(5) Uani 1 1 d . .
H26 H 0.9669 0.4185 0.2917 0.023 Uiso 1 1 calc R U
C27 C 0.67371(14) 0.2612(2) 0.12460(11) 0.0181(4) Uani 1 1 d . .
H27 H 0.6982 0.2458 0.1718 0.022 Uiso 1 1 calc R U
C28 C 0.65493(15) 0.1263(2) 0.08082(12) 0.0205(5) Uani 1 1 d . .
H28 H 0.6656 0.0176 0.0986 0.025 Uiso 1 1 calc R U

loop_
_atom_site_aniso_label
_atom_site_aniso_U_11
_atom_site_aniso_U_22
_atom_site_aniso_U_33
_atom_site_aniso_U_23
_atom_site_aniso_U_13
_atom_site_aniso_U_12
S1 0.0141(3) 0.0139(3) 0.0166(3) 0.00053(18) 0.0028(2) -0.00033(18)
O1 0.0180(8) 0.0264(8) 0.0162(8) 0.0004(6) 0.0047(6) -0.0025(6)
O2 0.0204(8) 0.0135(7) 0.0282(9) 0.0009(6) 0.0014(6) 0.0032(6)
O3 0.0308(9) 0.0205(8) 0.0158(8) -0.0056(6) 0.0024(7) -0.0052(6)
C1 0.0307(14) 0.0250(12) 0.0277(13) -0.0069(10) 0.0020(10) -0.0049(10)
C2 0.0156(11) 0.0217(10) 0.0241(12) -0.0017(9) 0.0040(9) -0.0037(8)
C3 0.0259(12) 0.0250(11) 0.0200(12) 0.0017(9) -0.0055(9) -0.0029(9)
C4 0.0237(12) 0.0169(10) 0.0255(13) 0.0032(9) -0.0044(10) -0.0009(8)
C5 0.0122(10) 0.0142(9) 0.0193(11) -0.0003(8) 0.0021(8) -0.0013(7)
C6 0.0150(11) 0.0115(9) 0.0158(11) -0.0022(7) 0.0029(8) -0.0021(7)
C7 0.0190(11) 0.0129(9) 0.0143(11) -0.0009(8) 0.0021(8) -0.0033(8)
C8 0.0170(11) 0.0119(9) 0.0166(11) -0.0017(8) -0.0010(8) -0.0016(8)
C9 0.0193(11) 0.0187(10) 0.0156(11) 0.0003(8) 0.0003(9) 0.0005(8)
C10 0.0184(11) 0.0190(10) 0.0151(11) 0.0000(8) 0.0030(9) -0.0017(8)
C11 0.0170(11) 0.0174(10) 0.0158(11) -0.0028(8) 0.0006(8) -0.0005(8)
C12 0.0183(11) 0.0170(9) 0.0177(11) 0.0028(8) -0.0002(9) -0.0016(8)
C13 0.0191(12) 0.0356(13) 0.0186(12) -0.0008(10) 0.0014(9) 0.0010(10)
C14 0.0227(13) 0.0420(13) 0.0190(12) 0.0020(10) -0.0056(9) -0.0049(10)
C15 0.0139(11) 0.0305(12) 0.0279(13) 0.0072(10) 0.0008(9) -0.0005(9)
C16 0.0120(10) 0.0175(10) 0.0156(10) -0.0008(8) 0.0000(8) 0.0008(8)
C17 0.0118(10) 0.0162(9) 0.0141(10) 0.0002(8) 0.0019(8) 0.0008(8)
C18 0.0246(12) 0.0213(11) 0.0167(12) 0.0012(8) 0.0021(9) -0.0005(9)
C19 0.0322(14) 0.0226(11) 0.0203(12) 0.0070(9) 0.0047(10) -0.0010(9)
C20 0.0262(13) 0.0150(10) 0.0334(14) 0.0036(9) 0.0065(10) -0.0020(9)
C21 0.0216(12) 0.0180(10) 0.0232(12) -0.0049(9) 0.0014(9) -0.0023(8)
C22 0.0162(11) 0.0165(9) 0.0160(11) 0.0009(8) 0.0007(8) 0.0004(8)
C23 0.0180(12) 0.0285(11) 0.0237(13) -0.0006(9) 0.0043(9) 0.0025(9)
C24 0.0203(12) 0.0249(11) 0.0192(12) -0.0027(9) 0.0001(9) -0.0016(9)
C25 0.0212(12) 0.0272(11) 0.0158(11) 0.0028(9) 0.0002(9) 0.0010(9)
C26 0.0195(11) 0.0238(10) 0.0154(11) 0.0026(9) 0.0021(9) -0.0026(9)
C27 0.0189(11) 0.0164(10) 0.0190(11) 0.0026(8) -0.0003(8) -0.0008(8)
C28 0.0201(12) 0.0142(10) 0.0272(13) 0.0024(9) 0.0006(9) -0.0013(8)

loop_
_atom_type_symbol
_atom_type_description
_atom_type_scat_dispersion_real
_atom_type_scat_dispersion_imag
_atom_type_scat_source
C C 0.0033 0.0016 'International Tables Vol C Tables 4.2.6.8 and 6.1.1.4'
H H 0.0000 0.0000 'International Tables Vol C Tables 4.2.6.8 and 6.1.1.4'
O O 0.0106 0.0060 'International Tables Vol C Tables 4.2.6.8 and 6.1.1.4'
S S 0.1246 0.1234 'International Tables Vol C Tables 4.2.6.8 and 6.1.1.4'

loop_
_geom_angle_atom_site_label_1
_geom_angle_atom_site_label_2
_geom_angle_atom_site_label_3
_geom_angle
O1 S1 O2 118.95(9)
O1 S1 C5 109.49(9)
O2 S1 C5 108.34(10)
O1 S1 C6 107.88(9)
O2 S1 C6 107.68(9)
C5 S1 C6 103.38(9)
C2 C1 H1A 109.5
C2 C1 H1B 109.5
H1A C1 H1B 109.5
C2 C1 H1C 109.5
H1A C1 H1C 109.5
H1B C1 H1C 109.5
C3 C2 C28 119.25(19)
C3 C2 C1 120.8(2)
C28 C2 C1 119.91(19)
C4 C3 C2 120.7(2)
C4 C3 H3 119.7
C2 C3 H3 119.7
C3 C4 C5 119.23(19)
C3 C4 H4 120.4
C5 C4 H4 120.4
C4 C5 C27 121.01(18)
C4 C5 S1 120.25(15)
C27 C5 S1 118.54(16)
C7 C6 C16 130.19(19)
C7 C6 S1 117.19(15)
C16 C6 S1 112.24(14)
C6 C7 C8 129.96(19)
C6 C7 H7 115.0
C8 C7 H7 115.0
C9 C8 C26 118.13(19)
C9 C8 C7 124.38(19)
C26 C8 C7 117.47(18)
C10 C9 C8 120.9(2)
C10 C9 H9 119.6
C8 C9 H9 119.6
C9 C10 C11 121.15(19)
C9 C10 H10 119.4
C11 C10 H10 119.4
C10 C11 C25 118.04(19)
C10 C11 C12 120.97(18)
C25 C11 C12 120.99(19)
C13 C12 C24 118.5(2)
C13 C12 C11 120.73(19)
C24 C12 C11 120.72(19)
C14 C13 C12 120.8(2)
C14 C13 H13 119.6
C12 C13 H13 119.6
C13 C14 C15 120.3(2)
C13 C14 H14 119.9
C15 C14 H14 119.9
C23 C15 C14 119.5(2)
C23 C15 H15 120.2
C14 C15 H15 120.2
O3 C16 C17 122.40(19)
O3 C16 C6 118.53(17)
C17 C16 C6 118.98(17)
C22 C17 C18 120.11(18)
C22 C17 C16 121.49(18)
C18 C17 C16 118.39(18)
C19 C18 C17 119.5(2)
C19 C18 H18 120.3
C17 C18 H18 120.3
C18 C19 C20 120.2(2)
C18 C19 H19 119.9
C20 C19 H19 119.9
C19 C20 C21 120.56(19)
C19 C20 H20 119.7
C21 C20 H20 119.7
C20 C21 C22 119.7(2)
C20 C21 H21 120.2
C22 C21 H21 120.2
C17 C22 C21 119.94(19)
C17 C22 H22 120.0
C21 C22 H22 120.0
C15 C23 C24 120.8(2)
C15 C23 H23 119.6
C24 C23 H23 119.6
C23 C24 C12 120.1(2)
C23 C24 H24 120.0
C12 C24 H24 120.0
C26 C25 C11 120.7(2)
C26 C25 H25 119.7
C11 C25 H25 119.7
C25 C26 C8 121.13(19)
C25 C26 H26 119.4
C8 C26 H26 119.4
C28 C27 C5 118.97(19)
C28 C27 H27 120.5
C5 C27 H27 120.5
C27 C28 C2 120.83(18)
C27 C28 H28 119.6
C2 C28 H28 119.6

loop_
_geom_bond_atom_site_label_1
_geom_bond_atom_site_label_2
_geom_bond_distance
S1 O1 1.4427(15)
S1 O2 1.4448(14)
S1 C5 1.760(2)
S1 C6 1.780(2)
O3 C16 1.217(2)
C1 C2 1.515(3)
C1 H1A 0.9800
C1 H1B 0.9800
C1 H1C 0.9800
C2 C3 1.391(3)
C2 C28 1.393(3)
C3 C4 1.386(3)
C3 H3 0.9500
C4 C5 1.388(3)
C4 H4 0.9500
C5 C27 1.393(3)
C6 C7 1.340(3)
C6 C16 1.512(3)
C7 C8 1.465(3)
C7 H7 0.9500
C8 C9 1.398(3)
C8 C26 1.402(3)
C9 C10 1.382(3)
C9 H9 0.9500
C10 C11 1.400(3)
C10 H10 0.9500
C11 C25 1.405(3)
C11 C12 1.484(3)
C12 C13 1.394(3)
C12 C24 1.402(3)
C13 C14 1.385(3)
C13 H13 0.9500
C14 C15 1.388(3)
C14 H14 0.9500
C15 C23 1.379(3)
C15 H15 0.9500
C16 C17 1.489(3)
C17 C22 1.386(3)
C17 C18 1.401(3)
C18 C19 1.382(3)
C18 H18 0.9500
C19 C20 1.383(3)
C19 H19 0.9500
C20 C21 1.386(3)
C20 H20 0.9500
C21 C22 1.390(3)
C21 H21 0.9500
C22 H22 0.9500
C23 C24 1.391(3)
C23 H23 0.9500
C24 H24 0.9500
C25 C26 1.381(3)
C25 H25 0.9500
C26 H26 0.9500
C27 C28 1.384(3)
C27 H27 0.9500
C28 H28 0.9500
